data_7715703
loop_
_publ_author_name
'Mochizuki, Takanari'
'Yoshida, Masaki'
'Kobayashi, Atsushi'
'Kato, Masako'

_publ_section_title
;
 Controlled crystallisation of porous crystals of luminescent platinum(II)
 complexes by electronic tuning of ancillary ligands.
;
_journal_issue 29
_journal_name_full 'Dalton transactions (Cambridge, England : 2003)'
_journal_page_first 12064
_journal_page_last 12072
_journal_paper_doi 10.1039/d4dt00713a
_journal_volume 53
_journal_year 2024
_chemical_formula_moiety 'C17 H11 N3 O3 Pt'
_chemical_formula_sum 'C17 H11 N3 O3 Pt'
_chemical_formula_weight 500.38
_space_group_crystal_system orthorhombic
_space_group_IT_number 19
_space_group_name_Hall 'P 2ac 2ab'
_space_group_name_H-M_alt 'P 21 21 21'
_atom_sites_solution_hydrogens geom
_atom_sites_solution_primary dual
_audit_creation_date 2023-07-21
_audit_creation_method
;
Olex2 1.5
(compiled 2023.03.06 svn.rbb2c1857 for OlexSys, GUI svn.r6748)
;
_audit_update_record
;
2024-02-20 deposited with the CCDC.	2024-04-09 downloaded from the CCDC.
;
_cell_angle_alpha 90
_cell_angle_beta 90
_cell_angle_gamma 90
_cell_formula_units_Z 4
_cell_length_a 18.7698(5)
_cell_length_b 15.2043(3)
_cell_length_c 5.06530(10)
_cell_measurement_reflns_used 3070
_cell_measurement_temperature 150
_cell_measurement_theta_max 76.0850
_cell_measurement_theta_min 3.6990
_cell_volume 1445.54(6)
_computing_cell_refinement 'CrysAlisPro 1.171.40.84a (Rigaku OD, 2020)'
_computing_data_collection 'CrysAlisPro 1.171.40.84a (Rigaku OD, 2020)'
_computing_data_reduction 'CrysAlisPro 1.171.40.84a (Rigaku OD, 2020)'
_computing_molecular_graphics 'Olex2 1.5 (Dolomanov et al., 2009)'
_computing_publication_material 'Olex2 1.5 (Dolomanov et al., 2009)'
_computing_structure_refinement 'SHELXL 2018/3 (Sheldrick, 2015)'
_computing_structure_solution 'SHELXT 2018/2 (Sheldrick, 2018)'
_diffrn_ambient_temperature 150
_diffrn_detector 'Hybrid Pixel Array Detector'
_diffrn_detector_area_resol_mean 10.0000
_diffrn_detector_type HyPix
_diffrn_measured_fraction_theta_full 1.000
_diffrn_measured_fraction_theta_max 0.959
_diffrn_measurement_details
;
List of Runs (angles in degrees, time in seconds):

  # Type    Start    End  Width  t~exp~   \w     \q     \k     \f   Frames
#--------------------------------------------------------------------------
  1  \w    -55.00  23.00   0.50    0.83    --  -46.37  20.00 176.00  156
  2  \w    -85.00 -41.00   0.50    0.96    --  -84.50 107.00 -11.00   88
  3  \w     33.00  73.00   0.50    0.96    --  108.56 -20.00   9.00   80
  4  \w     77.00 103.00   0.50    0.96    --  108.56-120.00 165.00   52
  5  \w     38.00  74.00   0.50    0.96    --  108.56-120.00 165.00   72
  6  \w    -27.00  46.00   0.50    0.83    --   46.37 -37.00 -30.00  146
  7  \w   -118.00 -92.00   0.50    0.96    --  -84.50 -20.00   9.00   52
  8  \w     35.00  65.00   0.50    0.96    --  108.56 -37.00  60.00   60
  9  \w     40.00  66.00   0.50    0.96    --  108.56 -37.00-180.00   52
 10  \w     42.00 110.00   0.50    0.96    --  108.56-125.00   0.00  136
 11  \w     34.00  71.00   0.50    0.96    --  108.56 -19.00 -30.00   74
 12  \w     35.00  61.00   0.50    0.96    --  108.56 -37.00-150.00   52
;
_diffrn_measurement_device 'four-circle diffractometer'
_diffrn_measurement_device_type 'XtaLAB Synergy, Single source at home/near, HyPix'
_diffrn_measurement_method '\w scans'
_diffrn_orient_matrix_type 'CrysAlisPro convention (1999,Acta A55,543-557)'
_diffrn_orient_matrix_UB_11 0.0724249000
_diffrn_orient_matrix_UB_12 0.0476377000
_diffrn_orient_matrix_UB_13 -0.0043844000
_diffrn_orient_matrix_UB_21 0.0375713000
_diffrn_orient_matrix_UB_22 -0.0859606000
_diffrn_orient_matrix_UB_23 0.0807864000
_diffrn_orient_matrix_UB_31 0.0092328000
_diffrn_orient_matrix_UB_32 -0.0244356000
_diffrn_orient_matrix_UB_33 -0.2932196000
_diffrn_radiation_monochromator mirror
_diffrn_radiation_probe x-ray
_diffrn_radiation_type 'Cu K\a'
_diffrn_radiation_wavelength 1.54184
_diffrn_reflns_av_R_equivalents 0.0327
_diffrn_reflns_av_unetI/netI 0.0390
_diffrn_reflns_Laue_measured_fraction_full 1.000
_diffrn_reflns_Laue_measured_fraction_max 0.959
_diffrn_reflns_limit_h_max 23
_diffrn_reflns_limit_h_min -22
_diffrn_reflns_limit_k_max 18
_diffrn_reflns_limit_k_min -19
_diffrn_reflns_limit_l_max 2
_diffrn_reflns_limit_l_min -6
_diffrn_reflns_number 5136
_diffrn_reflns_point_group_measured_fraction_full 0.950
_diffrn_reflns_point_group_measured_fraction_max 0.879
_diffrn_reflns_theta_full 67.684
_diffrn_reflns_theta_max 77.400
_diffrn_reflns_theta_min 3.741
_diffrn_source 'micro-focus sealed X-ray tube'
_diffrn_source_type 'PhotonJet (Cu) X-ray Source'
_exptl_absorpt_coefficient_mu 18.364
_exptl_absorpt_correction_T_max 1.000
_exptl_absorpt_correction_T_min 0.602
_exptl_absorpt_correction_type gaussian
_exptl_absorpt_process_details
;
CrysAlisPro 1.171.40.84a (Rigaku Oxford Diffraction, 2020)
Numerical absorption correction based on gaussian integration over
a multifaceted crystal model
Empirical absorption correction using spherical harmonics,
implemented in SCALE3 ABSPACK scaling algorithm.
;
_exptl_crystal_colour colourless
_exptl_crystal_colour_primary colourless
_exptl_crystal_density_diffrn 2.299
_exptl_crystal_description needle
_exptl_crystal_F_000 944
_exptl_crystal_size_max 0.4
_exptl_crystal_size_mid 0.043
_exptl_crystal_size_min 0.043
_refine_diff_density_max 3.167
_refine_diff_density_min -2.374
_refine_diff_density_rms 0.273
_refine_ls_abs_structure_details
;
 Refined as an inversion twin.
;
_refine_ls_abs_structure_Flack 0.35(4)
_refine_ls_extinction_method none
_refine_ls_goodness_of_fit_ref 1.114
_refine_ls_hydrogen_treatment constr
_refine_ls_matrix_type full
_refine_ls_number_parameters 218
_refine_ls_number_reflns 2700
_refine_ls_number_restraints 0
_refine_ls_restrained_S_all 1.114
_refine_ls_R_factor_all 0.0533
_refine_ls_R_factor_gt 0.0500
_refine_ls_shift/su_max 0.001
_refine_ls_shift/su_mean 0.000
_refine_ls_structure_factor_coef Fsqd
_refine_ls_weighting_details 'w=1/[\s^2^(Fo^2^)+(0.1113P)^2^] where P=(Fo^2^+2Fc^2^)/3'
_refine_ls_weighting_scheme calc
_refine_ls_wR_factor_gt 0.1448
_refine_ls_wR_factor_ref 0.1485
_reflns_Friedel_coverage 0.554
_reflns_Friedel_fraction_full 0.876
_reflns_Friedel_fraction_max 0.765
_reflns_number_gt 2440
_reflns_number_total 2700
_reflns_threshold_expression 'I > 2\s(I)'
_cod_data_source_file d4dt00713a2.cif
_cod_data_source_block Pt-ox
_cod_depositor_comments 'Adding full bibliography for 7715702--7715704.cif.'
_cod_database_code 7715703
_shelx_shelxl_version_number 2018/3
_chemical_oxdiff_formula 'Pt C O N H'
_chemical_oxdiff_usercomment '150 K'
_shelx_space_group_comment
;
The symmetry employed for this shelxl refinement is uniquely defined
by the following loop, which should always be used as a source of
symmetry information in preference to the above space-group names.
They are only intended as comments.
;
_reflns_odcompleteness_completeness 100.00
_reflns_odcompleteness_iscentric 1
_reflns_odcompleteness_theta 66.97
_olex2_refinement_description
;
1. Twinned data refinement
 Scales: 0.65(4)
 0.35(4)
2. Fixed Uiso
 At 1.2 times of:
  All C(H) groups, All N(H) groups
3.a Aromatic/amide H refined with riding coordinates:
 C14(H14), C11(H11), C5(H5), N2(H2), C12(H12), C2(H2A), C9(H9), C15(H15),
 C4(H4), C3(H3), C10(H10)
;
_olex2_submission_special_instructions 'No special instructions were received'
_oxdiff_exptl_absorpt_empirical_details
;
Empirical correction (ABSPACK) includes:
- Absorption correction using spherical harmonics
- Frame scaling
;
_oxdiff_exptl_absorpt_empirical_full_max 2.595
_oxdiff_exptl_absorpt_empirical_full_min 0.608

loop_
_space_group_symop_operation_xyz
'x, y, z'
'-x+1/2, -y, z+1/2'
'-x, y+1/2, -z+1/2'
'x+1/2, -y+1/2, -z'

loop_
_atom_site_label
_atom_site_type_symbol
_atom_site_fract_x
_atom_site_fract_y
_atom_site_fract_z
_atom_site_U_iso_or_equiv
_atom_site_adp_type
_atom_site_occupancy
_atom_site_site_symmetry_order
_atom_site_calc_flag
_atom_site_refinement_flags_posn
_atom_site_refinement_flags_adp
_atom_site_refinement_flags_occupancy
_atom_site_disorder_assembly
_atom_site_disorder_group
Pt1 Pt 0.63898(2) 0.66617(3) 0.74896(11) 0.0270(2) Uani 1 1 d . . . . .
O3 O 0.5328(5) 0.5052(6) 1.2975(17) 0.041(2) Uani 1 1 d . . . . .
C6 C 0.7877(6) 0.7102(8) 0.742(3) 0.031(2) Uani 1 1 d . . . . .
C14 C 0.5947(6) 0.5405(8) 1.215(3) 0.036(3) Uani 1 1 d . . . . .
H14 H 0.639360 0.533028 1.300718 0.043 Uiso 1 1 calc R U . . .
C17 C 0.4855(6) 0.6376(8) 0.723(3) 0.032(3) Uani 1 1 d . . . . .
C13 C 0.7255(7) 0.8509(8) 0.213(3) 0.031(3) Uani 1 1 d . . . . .
C8 C 0.6640(7) 0.8065(8) 0.303(2) 0.028(3) Uani 1 1 d . . . . .
C11 C 0.6554(7) 0.9275(9) -0.105(3) 0.033(3) Uani 1 1 d . . . . .
H11 H 0.651193 0.969082 -0.244344 0.039 Uiso 1 1 calc R U . . .
N1 N 0.6858(5) 0.7486(8) 0.503(2) 0.032(2) Uani 1 1 d . . . . .
C5 C 0.8605(6) 0.7165(9) 0.810(3) 0.035(3) Uani 1 1 d . . . . .
H5 H 0.891721 0.754001 0.714883 0.042 Uiso 1 1 calc R U . . .
C16 C 0.5129(6) 0.5856(8) 0.949(3) 0.028(3) Uani 1 1 d . . . . .
C7 C 0.7552(7) 0.7621(8) 0.533(2) 0.029(3) Uani 1 1 d . . . . .
C1 C 0.7398(6) 0.6552(8) 0.873(3) 0.031(3) Uani 1 1 d . . . . .
N2 N 0.7803(5) 0.8234(6) 0.368(2) 0.030(2) Uani 1 1 d . . . . .
H2 H 0.824472 0.842619 0.360882 0.036 Uiso 1 1 calc R U . . .
C12 C 0.7232(8) 0.9119(10) 0.013(3) 0.037(3) Uani 1 1 d . . . . .
H12 H 0.764740 0.942255 -0.043436 0.044 Uiso 1 1 calc R U . . .
C2 C 0.7678(7) 0.6038(8) 1.073(3) 0.033(3) Uani 1 1 d . . . . .
H2A H 0.737489 0.563756 1.163520 0.040 Uiso 1 1 calc R U . . .
C9 C 0.5980(7) 0.8206(8) 0.190(2) 0.027(3) Uani 1 1 d . . . . .
H9 H 0.556500 0.790776 0.249155 0.032 Uiso 1 1 calc R U . . .
N3 N 0.5844(6) 0.5862(6) 1.004(2) 0.0279(19) Uani 1 1 d . . . . .
O2 O 0.4212(5) 0.6310(6) 0.662(2) 0.044(2) Uani 1 1 d . . . . .
C15 C 0.4821(7) 0.5343(9) 1.134(3) 0.037(3) Uani 1 1 d . . . . .
H15 H 0.432776 0.521151 1.145949 0.045 Uiso 1 1 calc R U . . .
O1 O 0.5334(4) 0.6820(6) 0.6024(18) 0.0304(18) Uani 1 1 d . . . . .
C4 C 0.8853(8) 0.6672(9) 1.018(3) 0.039(3) Uani 1 1 d . . . . .
H4 H 0.933414 0.672668 1.073411 0.047 Uiso 1 1 calc R U . . .
C3 C 0.8398(9) 0.6095(9) 1.147(3) 0.041(3) Uani 1 1 d . . . . .
H3 H 0.857464 0.573555 1.286000 0.049 Uiso 1 1 calc R U . . .
C10 C 0.5962(7) 0.8826(8) -0.019(3) 0.034(3) Uani 1 1 d . . . . .
H10 H 0.551930 0.893662 -0.104182 0.041 Uiso 1 1 calc R U . . .

loop_
_atom_site_aniso_label
_atom_site_aniso_U_11
_atom_site_aniso_U_22
_atom_site_aniso_U_33
_atom_site_aniso_U_23
_atom_site_aniso_U_13
_atom_site_aniso_U_12
Pt1 0.0279(4) 0.0269(3) 0.0262(4) 0.0007(4) 0.0006(2) 0.00118(13)
O3 0.042(5) 0.039(4) 0.041(6) 0.008(5) -0.002(4) -0.005(4)
C6 0.033(6) 0.045(6) 0.016(5) -0.012(7) -0.002(6) 0.012(4)
C14 0.027(5) 0.037(6) 0.044(9) -0.005(7) 0.005(6) -0.007(4)
C17 0.031(6) 0.035(5) 0.031(7) 0.002(6) 0.012(6) 0.006(5)
C13 0.043(7) 0.021(4) 0.028(7) -0.002(5) 0.000(6) -0.003(5)
C8 0.039(6) 0.023(5) 0.022(7) -0.002(4) 0.000(5) 0.008(5)
C11 0.029(6) 0.037(7) 0.033(7) -0.006(6) -0.001(6) 0.007(5)
N1 0.024(5) 0.042(5) 0.030(5) -0.009(5) 0.002(4) 0.001(4)
C5 0.031(7) 0.038(7) 0.035(9) -0.007(6) 0.011(4) 0.002(4)
C16 0.025(5) 0.031(6) 0.028(7) 0.007(5) 0.006(5) -0.007(5)
C7 0.032(6) 0.030(6) 0.024(6) -0.001(5) 0.001(5) -0.001(5)
C1 0.017(5) 0.037(6) 0.040(7) -0.005(6) 0.004(5) 0.014(5)
N2 0.031(5) 0.026(5) 0.031(5) 0.000(5) 0.006(4) -0.003(4)
C12 0.044(7) 0.038(7) 0.030(7) -0.001(6) 0.003(6) 0.004(6)
C2 0.041(7) 0.029(6) 0.030(7) 0.007(5) 0.005(5) 0.010(5)
C9 0.028(6) 0.032(6) 0.021(7) 0.008(5) -0.005(4) -0.009(5)
N3 0.034(5) 0.023(4) 0.027(5) 0.002(4) 0.006(5) -0.004(4)
O2 0.031(4) 0.043(5) 0.058(7) 0.010(5) 0.004(4) 0.002(4)
C15 0.034(6) 0.035(6) 0.043(7) 0.004(6) 0.005(6) -0.007(5)
O1 0.022(4) 0.034(4) 0.035(5) 0.003(4) -0.003(4) 0.004(3)
C4 0.043(7) 0.042(7) 0.033(7) -0.011(6) -0.011(6) 0.010(6)
C3 0.053(8) 0.032(7) 0.038(7) 0.000(6) -0.008(7) 0.009(6)
C10 0.029(6) 0.038(7) 0.034(7) 0.001(6) -0.003(6) 0.006(5)

loop_
_atom_type_symbol
_atom_type_description
_atom_type_scat_dispersion_real
_atom_type_scat_dispersion_imag
_atom_type_scat_source
C C 0.0181 0.0091 'International Tables Vol C Tables 4.2.6.8 and 6.1.1.4'
H H 0.0000 0.0000 'International Tables Vol C Tables 4.2.6.8 and 6.1.1.4'
N N 0.0311 0.0180 'International Tables Vol C Tables 4.2.6.8 and 6.1.1.4'
O O 0.0492 0.0322 'International Tables Vol C Tables 4.2.6.8 and 6.1.1.4'
Pt Pt -4.5932 6.9264 'International Tables Vol C Tables 4.2.6.8 and 6.1.1.4'

loop_
_exptl_crystal_face_index_h
_exptl_crystal_face_index_k
_exptl_crystal_face_index_l
_exptl_crystal_face_perp_dist
1 -10 0 0.0086
-1 10 0 0.0101
12 1 0 0.0249
7 8 0 0.0100
-7 -8 0 0.0193

loop_
_geom_angle_atom_site_label_1
_geom_angle_atom_site_label_2
_geom_angle_atom_site_label_3
_geom_angle
_geom_angle_site_symmetry_1
_geom_angle_site_symmetry_3
_geom_angle_publ_flag
N1 Pt1 C1 80.2(5) . . ?
N1 Pt1 N3 176.0(4) . . ?
N1 Pt1 O1 97.1(4) . . ?
C1 Pt1 N3 103.1(5) . . ?
C1 Pt1 O1 177.2(5) . . ?
N3 Pt1 O1 79.7(4) . . ?
C15 O3 C14 106.9(11) . . ?
C5 C6 C7 123.3(13) . . ?
C1 C6 C5 123.1(13) . . ?
C1 C6 C7 113.6(10) . . ?
O3 C14 H14 125.0 . . ?
N3 C14 O3 109.9(11) . . ?
N3 C14 H14 125.0 . . ?
O2 C17 C16 118.9(11) . . ?
O2 C17 O1 126.9(13) . . ?
O1 C17 C16 114.1(11) . . ?
N2 C13 C8 106.6(11) . . ?
N2 C13 C12 131.0(13) . . ?
C12 C13 C8 122.3(13) . . ?
N1 C8 C13 107.2(12) . . ?
C9 C8 C13 121.7(11) . . ?
C9 C8 N1 131.1(12) . . ?
C12 C11 H11 119.8 . . ?
C10 C11 H11 119.8 . . ?
C10 C11 C12 120.4(14) . . ?
C8 N1 Pt1 136.4(9) . . ?
C7 N1 Pt1 117.7(8) . . ?
C7 N1 C8 105.6(11) . . ?
C6 C5 H5 120.7 . . ?
C4 C5 C6 118.6(13) . . ?
C4 C5 H5 120.7 . . ?
N3 C16 C17 119.4(10) . . ?
C15 C16 C17 134.1(12) . . ?
C15 C16 N3 106.5(12) . . ?
N1 C7 C6 114.2(10) . . ?
N1 C7 N2 112.6(11) . . ?
N2 C7 C6 133.2(11) . . ?
C6 C1 Pt1 114.2(9) . . ?
C2 C1 Pt1 129.5(11) . . ?
C2 C1 C6 116.2(11) . . ?
C13 N2 H2 126.0 . . ?
C7 N2 C13 107.9(11) . . ?
C7 N2 H2 126.0 . . ?
C13 C12 C11 116.8(14) . . ?
C13 C12 H12 121.6 . . ?
C11 C12 H12 121.6 . . ?
C1 C2 H2A 119.1 . . ?
C1 C2 C3 121.7(13) . . ?
C3 C2 H2A 119.1 . . ?
C8 C9 H9 122.1 . . ?
C8 C9 C10 115.7(11) . . ?
C10 C9 H9 122.1 . . ?
C14 N3 Pt1 140.1(9) . . ?
C14 N3 C16 108.0(10) . . ?
C16 N3 Pt1 111.6(8) . . ?
O3 C15 C16 108.5(11) . . ?
O3 C15 H15 125.7 . . ?
C16 C15 H15 125.7 . . ?
C17 O1 Pt1 115.2(8) . . ?
C5 C4 H4 120.0 . . ?
C5 C4 C3 119.9(13) . . ?
C3 C4 H4 120.0 . . ?
C2 C3 H3 119.8 . . ?
C4 C3 C2 120.3(14) . . ?
C4 C3 H3 119.8 . . ?
C11 C10 C9 123.1(12) . . ?
C11 C10 H10 118.5 . . ?
C9 C10 H10 118.5 . . ?

loop_
_geom_bond_atom_site_label_1
_geom_bond_atom_site_label_2
_geom_bond_distance
_geom_bond_site_symmetry_2
_geom_bond_publ_flag
Pt1 N1 1.972(12) . ?
Pt1 C1 2.000(12) . ?
Pt1 N3 2.048(9) . ?
Pt1 O1 2.130(8) . ?
O3 C14 1.346(15) . ?
O3 C15 1.336(17) . ?
C6 C5 1.414(16) . ?
C6 C7 1.455(18) . ?
C6 C1 1.397(19) . ?
C14 H14 0.9500 . ?
C14 N3 1.293(18) . ?
C17 C16 1.483(19) . ?
C17 O2 1.251(16) . ?
C17 O1 1.280(15) . ?
C13 C8 1.412(19) . ?
C13 N2 1.358(18) . ?
C13 C12 1.374(19) . ?
C8 N1 1.404(17) . ?
C8 C9 1.381(18) . ?
C11 H11 0.9500 . ?
C11 C12 1.426(19) . ?
C11 C10 1.375(19) . ?
N1 C7 1.326(16) . ?
C5 H5 0.9500 . ?
C5 C4 1.37(2) . ?
C16 N3 1.369(16) . ?
C16 C15 1.347(18) . ?
C7 N2 1.337(16) . ?
C1 C2 1.385(19) . ?
N2 H2 0.8800 . ?
C12 H12 0.9500 . ?
C2 H2A 0.9500 . ?
C2 C3 1.41(2) . ?
C9 H9 0.9500 . ?
C9 C10 1.420(17) . ?
C15 H15 0.9500 . ?
C4 H4 0.9500 . ?
C4 C3 1.39(2) . ?
C3 H3 0.9500 . ?
C10 H10 0.9500 . ?

loop_
_geom_torsion_atom_site_label_1
_geom_torsion_atom_site_label_2
_geom_torsion_atom_site_label_3
_geom_torsion_atom_site_label_4
_geom_torsion
_geom_torsion_site_symmetry_1
_geom_torsion_site_symmetry_2
_geom_torsion_site_symmetry_3
_geom_torsion_site_symmetry_4
_geom_torsion_publ_flag
Pt1 N1 C7 C6 2.1(13) . . . . ?
Pt1 N1 C7 N2 -175.8(8) . . . . ?
Pt1 C1 C2 C3 -175.0(10) . . . . ?
O3 C14 N3 Pt1 176.2(9) . . . . ?
O3 C14 N3 C16 3.3(15) . . . . ?
C6 C5 C4 C3 3(2) . . . . ?
C6 C7 N2 C13 -179.4(12) . . . . ?
C6 C1 C2 C3 2(2) . . . . ?
C14 O3 C15 C16 1.4(15) . . . . ?
C17 C16 N3 Pt1 1.5(14) . . . . ?
C17 C16 N3 C14 176.5(12) . . . . ?
C17 C16 C15 O3 -178.2(14) . . . . ?
C13 C8 N1 Pt1 176.6(9) . . . . ?
C13 C8 N1 C7 2.3(12) . . . . ?
C13 C8 C9 C10 -0.3(18) . . . . ?
C8 C13 N2 C7 3.4(13) . . . . ?
C8 C13 C12 C11 -1.2(19) . . . . ?
C8 N1 C7 C6 177.6(10) . . . . ?
C8 N1 C7 N2 -0.2(13) . . . . ?
C8 C9 C10 C11 -0.9(19) . . . . ?
N1 C8 C9 C10 -177.3(12) . . . . ?
N1 C7 N2 C13 -2.0(14) . . . . ?
C5 C6 C7 N1 -178.1(12) . . . . ?
C5 C6 C7 N2 -1(2) . . . . ?
C5 C6 C1 Pt1 175.9(10) . . . . ?
C5 C6 C1 C2 -1.8(19) . . . . ?
C5 C4 C3 C2 -3(2) . . . . ?
C16 C17 O1 Pt1 1.9(15) . . . . ?
C7 C6 C5 C4 177.3(12) . . . . ?
C7 C6 C1 Pt1 -2.4(14) . . . . ?
C7 C6 C1 C2 179.8(11) . . . . ?
C1 C6 C5 C4 -0.9(19) . . . . ?
C1 C6 C7 N1 0.3(15) . . . . ?
C1 C6 C7 N2 177.6(13) . . . . ?
C1 C2 C3 C4 0(2) . . . . ?
N2 C13 C8 N1 -3.5(13) . . . . ?
N2 C13 C8 C9 178.9(11) . . . . ?
N2 C13 C12 C11 -178.0(13) . . . . ?
C12 C13 C8 N1 179.0(11) . . . . ?
C12 C13 C8 C9 1.4(19) . . . . ?
C12 C13 N2 C7 -179.5(13) . . . . ?
C12 C11 C10 C9 1(2) . . . . ?
C9 C8 N1 Pt1 -6(2) . . . . ?
C9 C8 N1 C7 179.6(13) . . . . ?
N3 C16 C15 O3 0.6(15) . . . . ?
O2 C17 C16 N3 174.3(12) . . . . ?
O2 C17 C16 C15 -7(2) . . . . ?
O2 C17 O1 Pt1 -174.4(11) . . . . ?
C15 O3 C14 N3 -3.0(15) . . . . ?
C15 C16 N3 Pt1 -177.5(9) . . . . ?
C15 C16 N3 C14 -2.4(14) . . . . ?
O1 C17 C16 N3 -2.3(18) . . . . ?
O1 C17 C16 C15 176.3(15) . . . . ?
C10 C11 C12 C13 0(2) . . . . ?

loop_
_twin_individual_id
_twin_individual_mass_fraction_refined
1 0.65(4)
2 0.35(4)

loop_
_exptl_oxdiff_crystal_face_indexfrac_h
_exptl_oxdiff_crystal_face_indexfrac_k
_exptl_oxdiff_crystal_face_indexfrac_l
_exptl_oxdiff_crystal_face_x
_exptl_oxdiff_crystal_face_y
_exptl_oxdiff_crystal_face_z
1.3268 -9.8134 0.0621 -0.3717 0.8984 0.2338
-1.4646 9.7348 0.3808 0.3560 -0.8611 -0.3631
12.1237 0.7098 -0.2073 0.9128 0.3777 0.1554
7.2892 7.8271 -0.3916 0.9025 -0.4306 -0.0091
-6.9554 -8.0987 -0.1355 -0.8890 0.4239 0.1734
